data_7028996
loop_
_publ_author_name
'Pugh, Thomas'
'Layfield, Richard A.'

_publ_section_title
;
 Reactivity of three-coordinate iron-NHC complexes towards phenylselenol
 and lithium phenylselenide.
;
_journal_issue 11
_journal_name_full 'Dalton transactions (Cambridge, England : 2003)'
_journal_page_first 4251
_journal_page_last 4254
_journal_paper_doi 10.1039/c3dt53203h
_journal_volume 43
_journal_year 2014
_chemical_formula_moiety 'C24 H20 Fe Se4, 2(C11 H21 N2), 2(C2 H3 N)'
_chemical_formula_sum 'C50 H68 Fe N6 Se4'
_chemical_formula_weight 1124.79
_space_group_crystal_system monoclinic
_space_group_IT_number 15
_space_group_name_Hall '-C 2yc'
_space_group_name_H-M_alt 'C 1 2/c 1'
_symmetry_space_group_name_Hall '-C 2yc'
_symmetry_space_group_name_H-M 'C 1 2/c 1'
_atom_sites_solution_hydrogens geom
_atom_sites_solution_primary direct
_audit_creation_date 2013-11-12
_audit_creation_method
;
Olex2 1.2
(compiled 2013.09.17 svn.r2790 for OlexSys, GUI svn.r4601)
;
_cell_angle_alpha 90
_cell_angle_beta 98.655(4)
_cell_angle_gamma 90
_cell_formula_units_Z 4
_cell_length_a 18.1328(7)
_cell_length_b 11.4406(3)
_cell_length_c 25.8000(9)
_cell_measurement_reflns_used 3591
_cell_measurement_temperature 150.03(10)
_cell_measurement_theta_max 27.3530
_cell_measurement_theta_min 3.5560
_cell_volume 5291.3(3)
_computing_cell_refinement
;
CrysAlisPro, Agilent Technologies,
Version 1.171.36.28 (release 01-02-2013 CrysAlis171 .NET)
(compiled Feb  1 2013,16:14:44)
;
_computing_data_collection
;
CrysAlisPro, Agilent Technologies,
Version 1.171.36.28 (release 01-02-2013 CrysAlis171 .NET)
(compiled Feb  1 2013,16:14:44)
;
_computing_data_reduction
;
CrysAlisPro, Agilent Technologies,
Version 1.171.36.28 (release 01-02-2013 CrysAlis171 .NET)
(compiled Feb  1 2013,16:14:44)
;
_computing_molecular_graphics
;
O. V. Dolomanov, L. J. Bourhis, R. J. Gildea, J. A. K. Howard and H. Puschmann,
OLEX2: a complete structure solution, refinement and analysis program.
J. Appl. Cryst. (2009). 42, 339-341.
;
_computing_publication_material
;
O. V. Dolomanov, L. J. Bourhis, R. J. Gildea, J. A. K. Howard and H. Puschmann,
OLEX2: a complete structure solution, refinement and analysis program.
J. Appl. Cryst. (2009). 42, 339-341.
;
_computing_structure_refinement
;
SHELX, G.M. Sheldrick, Acta Cryst.
(2008). A64, 112-122
;
_computing_structure_solution
;
SHELX, G.M. Sheldrick, Acta Cryst.
(2008). A64, 112-122
;
_diffrn_ambient_temperature 150.03(10)
_diffrn_detector_area_resol_mean 8.0714
_diffrn_measured_fraction_theta_full 0.9974
_diffrn_measured_fraction_theta_max 0.8521
_diffrn_measurement_details
;
  1 omega  -76.00  -25.00   1.0000    3.5000
omega____ theta____ kappa____ phi______ frames
    -      -21.1798  117.0000 -114.0000 51

  2 omega  -82.00   26.00   1.0000    3.5000
omega____ theta____ kappa____ phi______ frames
    -      -21.1798   19.0000 -150.0000 108

  3 omega  -45.00   35.00   1.0000    3.5000
omega____ theta____ kappa____ phi______ frames
    -      -21.1798  -19.0000  120.0000 80
;
_diffrn_measurement_device_type 'SuperNova, Single source at offset, Eos'
_diffrn_measurement_method '\w scans'
_diffrn_orient_matrix_UB_11 0.0095460000
_diffrn_orient_matrix_UB_12 -0.0069370000
_diffrn_orient_matrix_UB_13 -0.0254889000
_diffrn_orient_matrix_UB_21 -0.0382907000
_diffrn_orient_matrix_UB_22 -0.0065881000
_diffrn_orient_matrix_UB_23 -0.0103513000
_diffrn_orient_matrix_UB_31 -0.0030168000
_diffrn_orient_matrix_UB_32 0.0612570000
_diffrn_orient_matrix_UB_33 -0.0039979000
_diffrn_radiation_monochromator mirror
_diffrn_radiation_type 'Mo K\a'
_diffrn_radiation_wavelength 0.7107
_diffrn_reflns_av_R_equivalents 0.0356
_diffrn_reflns_av_unetI/netI 0.0569
_diffrn_reflns_Laue_measured_fraction_full 0.997
_diffrn_reflns_Laue_measured_fraction_max 0.998
_diffrn_reflns_limit_h_max 15
_diffrn_reflns_limit_h_min -22
_diffrn_reflns_limit_k_max 14
_diffrn_reflns_limit_k_min -11
_diffrn_reflns_limit_l_max 31
_diffrn_reflns_limit_l_min -32
_diffrn_reflns_number 10803
_diffrn_reflns_point_group_measured_fraction_full 0.997
_diffrn_reflns_point_group_measured_fraction_max 0.998
_diffrn_reflns_theta_full 25.242
_diffrn_reflns_theta_max 26.372
_diffrn_reflns_theta_min 3.562
_diffrn_source 'SuperNova (Mo) X-ray Source'
_exptl_absorpt_coefficient_mu 3.074
_exptl_absorpt_correction_T_max 1.00000
_exptl_absorpt_correction_T_min 0.78224
_exptl_absorpt_correction_type multi-scan
_exptl_absorpt_process_details
;
CrysAlisPro, Agilent Technologies,
Version 1.171.36.28 (release 01-02-2013 CrysAlis171 .NET)
(compiled Feb  1 2013,16:14:44)
Empirical absorption correction using spherical harmonics,
 implemented in SCALE3 ABSPACK scaling algorithm.
;
_exptl_crystal_colour Green
_exptl_crystal_colour_lustre clear
_exptl_crystal_colour_modifier light
_exptl_crystal_colour_primary green
_exptl_crystal_density_diffrn 1.412
_exptl_crystal_description block
_exptl_crystal_F_000 2288
_exptl_crystal_size_max 0.3
_exptl_crystal_size_mid 0.3
_exptl_crystal_size_min 0.2
_refine_diff_density_max 0.875
_refine_diff_density_min -0.744
_refine_diff_density_rms 0.092
_refine_ls_extinction_method none
_refine_ls_goodness_of_fit_ref 1.032
_refine_ls_hydrogen_treatment constr
_refine_ls_matrix_type full
_refine_ls_number_parameters 283
_refine_ls_number_reflns 5419
_refine_ls_number_restraints 0
_refine_ls_restrained_S_all 1.032
_refine_ls_R_factor_all 0.0598
_refine_ls_R_factor_gt 0.0420
_refine_ls_shift/su_max 0.001
_refine_ls_shift/su_mean 0.000
_refine_ls_structure_factor_coef Fsqd
_refine_ls_weighting_details
;
 w=1/[\s^2^(Fo^2^)+(0.0327P)^2^+6.3357P]
 where P=(Fo^2^+2Fc^2^)/3
;
_refine_ls_weighting_scheme calc
_refine_ls_wR_factor_gt 0.0824
_refine_ls_wR_factor_ref 0.0902
_reflns_Friedel_coverage 0.000
_reflns_number_gt 4325
_reflns_number_total 5419
_reflns_threshold_expression 'I > 2\s(I)'
_cod_data_source_file c3dt53203h.txt
_cod_data_source_block aral26
_cod_database_code 7028996
_shelxl_version_number 2013-2
_chemical_oxdiff_formula C23H30N2Se2Fe1
_shelx_space_group_comment
;
The symmetry employed for this shelxl refinement is uniquely defined
by the following loop, which should always be used as a source of
symmetry information in preference to the above space-group names.
They are only intended as comments.
;
_reflns_odcompleteness_completeness 99.74
_reflns_odcompleteness_iscentric 1
_reflns_odcompleteness_theta 26.32
_olex2_refinement_description
;
1. Fixed Uiso
 At 1.2 times of:
  All C(H) groups
 At 1.5 times of:
  All C(H,H,H) groups
2.a Aromatic/amide H refined with riding coordinates:
 C2(H2), C3(H3), C4(H4), C5(H5), C6(H6), C8(H8), C9(H9), C10(H10), C11(H11),
 C12(H12), C13(H13), C14(H14), C15(H15)
2.b Idealised Me refined as rotating group:
 C17(H17A,H17B,H17C), C18(H18A,H18B,H18C), C19(H19A,H19B,H19C), C21(H21A,H21B,
 H21C), C22(H22A,H22B,H22C), C23(H23A,H23B,H23C), C25(H25A,H25B,H25C)
;

loop_
_space_group_symop_operation_xyz
'x, y, z'
'-x, y, -z+1/2'
'x+1/2, y+1/2, z'
'-x+1/2, y+1/2, -z+1/2'
'-x, -y, -z'
'x, -y, z-1/2'
'-x+1/2, -y+1/2, -z'
'x+1/2, -y+1/2, z-1/2'

loop_
_atom_site_label
_atom_site_type_symbol
_atom_site_fract_x
_atom_site_fract_y
_atom_site_fract_z
_atom_site_U_iso_or_equiv
_atom_site_adp_type
_atom_site_occupancy
_atom_site_site_symmetry_order
_atom_site_calc_flag
_atom_site_refinement_flags_posn
_atom_site_refinement_flags_adp
_atom_site_refinement_flags_occupancy
Se1 Se 0.07835(2) 0.45307(3) 0.30139(2) 0.02238(10) Uani 1 1 d . . .
Se2 Se 0.05792(2) 0.73813(3) 0.19565(2) 0.02574(11) Uani 1 1 d . . .
Fe1 Fe 0.0000 0.59991(5) 0.2500 0.01792(16) Uani 1 2 d S T P
C1 C 0.15539(18) 0.5271(3) 0.34923(12) 0.0197(7) Uani 1 1 d . . .
C2 C 0.2070(2) 0.4590(3) 0.38124(13) 0.0282(8) Uani 1 1 d . . .
H2 H 0.2046 0.3779 0.3786 0.034 Uiso 1 1 calc R U .
C3 C 0.2619(2) 0.5102(4) 0.41697(15) 0.0399(10) Uani 1 1 d . . .
H3 H 0.2962 0.4632 0.4379 0.048 Uiso 1 1 calc R U .
C4 C 0.2666(2) 0.6303(4) 0.42211(16) 0.0425(11) Uani 1 1 d . . .
H4 H 0.3033 0.6646 0.4465 0.051 Uiso 1 1 calc R U .
C5 C 0.2157(2) 0.6982(3) 0.39034(16) 0.0380(10) Uani 1 1 d . . .
H5 H 0.2186 0.7792 0.3931 0.046 Uiso 1 1 calc R U .
C6 C 0.1602(2) 0.6480(3) 0.35429(14) 0.0266(8) Uani 1 1 d . . .
H6 H 0.1262 0.6954 0.3334 0.032 Uiso 1 1 calc R U .
C7 C 0.10872(19) 0.6493(3) 0.14892(14) 0.0264(8) Uani 1 1 d . . .
C8 C 0.1347(2) 0.7052(3) 0.10708(15) 0.0370(10) Uani 1 1 d . . .
H8 H 0.1271 0.7852 0.1024 0.044 Uiso 1 1 calc R U .
C9 C 0.1713(3) 0.6443(4) 0.07251(17) 0.0501(12) Uani 1 1 d . . .
H9 H 0.1880 0.6834 0.0449 0.060 Uiso 1 1 calc R U .
C10 C 0.1834(3) 0.5255(4) 0.07854(19) 0.0547(13) Uani 1 1 d . . .
H10 H 0.2079 0.4843 0.0551 0.066 Uiso 1 1 calc R U .
C11 C 0.1584(3) 0.4690(4) 0.11998(18) 0.0469(11) Uani 1 1 d . . .
H11 H 0.1665 0.3891 0.1244 0.056 Uiso 1 1 calc R U .
C12 C 0.1213(2) 0.5291(3) 0.15506(15) 0.0338(9) Uani 1 1 d . . .
H12 H 0.1049 0.4894 0.1826 0.041 Uiso 1 1 calc R U .
N1 N 0.13020(15) 1.0722(2) 0.29940(10) 0.0192(6) Uani 1 1 d . . .
N2 N 0.08106(16) 1.0762(2) 0.37130(10) 0.0204(6) Uani 1 1 d . . .
C13 C 0.10778(19) 1.1404(3) 0.33548(13) 0.0198(7) Uani 1 1 d . . .
H13 H 0.1104 1.2216 0.3357 0.024 Uiso 1 1 calc R U .
C14 C 0.1161(3) 0.9587(3) 0.31230(15) 0.0352(10) Uani 1 1 d . . .
H14 H 0.1251 0.8923 0.2934 0.042 Uiso 1 1 calc R U .
C15 C 0.0869(2) 0.9610(3) 0.35712(15) 0.0357(10) Uani 1 1 d . . .
H15 H 0.0732 0.8964 0.3753 0.043 Uiso 1 1 calc R U .
C16 C 0.15968(19) 1.1135(3) 0.25117(13) 0.0227(8) Uani 1 1 d . . .
C17 C 0.2156(2) 1.2114(3) 0.26651(15) 0.0297(8) Uani 1 1 d . . .
H17A H 0.1905 1.2772 0.2789 0.045 Uiso 1 1 calc R U .
H17B H 0.2378 1.2342 0.2365 0.045 Uiso 1 1 calc R U .
H17C H 0.2538 1.1845 0.2937 0.045 Uiso 1 1 calc R U .
C18 C 0.0934(2) 1.1573(4) 0.21295(14) 0.0414(11) Uani 1 1 d . . .
H18A H 0.0590 1.0942 0.2038 0.062 Uiso 1 1 calc R U .
H18B H 0.1105 1.1863 0.1819 0.062 Uiso 1 1 calc R U .
H18C H 0.0690 1.2189 0.2290 0.062 Uiso 1 1 calc R U .
C19 C 0.1978(3) 1.0122(3) 0.22816(19) 0.0523(13) Uani 1 1 d . . .
H19A H 0.2377 0.9837 0.2537 0.078 Uiso 1 1 calc R U .
H19B H 0.2174 1.0381 0.1976 0.078 Uiso 1 1 calc R U .
H19C H 0.1623 0.9507 0.2187 0.078 Uiso 1 1 calc R U .
C20 C 0.0529(2) 1.1183(3) 0.41986(13) 0.0226(8) Uani 1 1 d . . .
C21 C -0.0185(2) 1.0526(3) 0.42504(14) 0.0298(9) Uani 1 1 d . . .
H21A H -0.0540 1.0638 0.3939 0.045 Uiso 1 1 calc R U .
H21B H -0.0388 1.0816 0.4548 0.045 Uiso 1 1 calc R U .
H21C H -0.0077 0.9707 0.4297 0.045 Uiso 1 1 calc R U .
C22 C 0.1129(2) 1.0928(3) 0.46602(13) 0.0333(9) Uani 1 1 d . . .
H22A H 0.1219 1.0101 0.4683 0.050 Uiso 1 1 calc R U .
H22B H 0.0967 1.1195 0.4978 0.050 Uiso 1 1 calc R U .
H22C H 0.1580 1.1326 0.4613 0.050 Uiso 1 1 calc R U .
C23 C 0.0380(2) 1.2488(3) 0.41509(15) 0.0362(10) Uani 1 1 d . . .
H23A H 0.0840 1.2893 0.4135 0.054 Uiso 1 1 calc R U .
H23B H 0.0169 1.2754 0.4450 0.054 Uiso 1 1 calc R U .
H23C H 0.0037 1.2642 0.3837 0.054 Uiso 1 1 calc R U .
N3 N 0.0674(3) 0.7765(3) 0.46850(15) 0.0564(11) Uani 1 1 d . . .
C24 C 0.0554(2) 0.6823(4) 0.45665(14) 0.0354(10) Uani 1 1 d . . .
C25 C 0.0406(2) 0.5617(3) 0.44178(15) 0.0379(10) Uani 1 1 d . . .
H25A H 0.0398 0.5534 0.4047 0.057 Uiso 1 1 calc R U .
H25B H -0.0069 0.5389 0.4507 0.057 Uiso 1 1 calc R U .
H25C H 0.0790 0.5128 0.4601 0.057 Uiso 1 1 calc R U .

loop_
_atom_site_aniso_label
_atom_site_aniso_U_11
_atom_site_aniso_U_22
_atom_site_aniso_U_33
_atom_site_aniso_U_23
_atom_site_aniso_U_13
_atom_site_aniso_U_12
Se1 0.0257(2) 0.01632(18) 0.02325(19) 0.00205(13) -0.00250(14) 0.00230(14)
Se2 0.0278(2) 0.01939(19) 0.0297(2) 0.00230(14) 0.00301(15) -0.00325(15)
Fe1 0.0181(4) 0.0164(3) 0.0181(4) 0.000 -0.0010(3) 0.000
C1 0.0168(17) 0.0258(18) 0.0168(17) 0.0019(14) 0.0043(14) 0.0013(14)
C2 0.030(2) 0.032(2) 0.0219(19) 0.0044(15) 0.0018(16) 0.0030(17)
C3 0.030(2) 0.052(3) 0.034(2) 0.0031(19) -0.0077(18) 0.011(2)
C4 0.024(2) 0.060(3) 0.039(2) -0.011(2) -0.0092(19) -0.004(2)
C5 0.028(2) 0.035(2) 0.050(3) -0.0086(19) 0.0025(19) -0.0061(18)
C6 0.0192(19) 0.0271(19) 0.033(2) 0.0041(16) 0.0016(16) 0.0017(15)
C7 0.0173(18) 0.036(2) 0.026(2) 0.0035(16) 0.0012(15) -0.0039(16)
C8 0.032(2) 0.039(2) 0.040(2) 0.0126(19) 0.0062(19) -0.0004(19)
C9 0.044(3) 0.069(3) 0.042(3) 0.018(2) 0.023(2) 0.010(2)
C10 0.054(3) 0.066(3) 0.050(3) 0.001(2) 0.027(2) 0.018(3)
C11 0.045(3) 0.043(2) 0.056(3) 0.005(2) 0.018(2) 0.014(2)
C12 0.031(2) 0.037(2) 0.035(2) 0.0055(17) 0.0096(18) 0.0023(18)
N1 0.0201(15) 0.0185(14) 0.0185(15) -0.0030(11) 0.0011(12) -0.0007(12)
N2 0.0285(17) 0.0162(13) 0.0158(14) 0.0004(11) 0.0010(12) -0.0022(12)
C13 0.0207(18) 0.0167(16) 0.0214(18) -0.0005(13) 0.0014(14) -0.0017(14)
C14 0.063(3) 0.0176(18) 0.028(2) -0.0022(15) 0.015(2) 0.0004(18)
C15 0.062(3) 0.0166(18) 0.030(2) 0.0002(15) 0.012(2) -0.0082(18)
C16 0.0205(19) 0.0277(18) 0.0218(18) -0.0046(14) 0.0095(15) -0.0046(15)
C17 0.024(2) 0.0309(19) 0.035(2) -0.0054(16) 0.0071(17) -0.0061(17)
C18 0.041(3) 0.065(3) 0.018(2) 0.0032(19) -0.0001(18) -0.019(2)
C19 0.064(3) 0.033(2) 0.071(3) -0.020(2) 0.046(3) -0.016(2)
C20 0.028(2) 0.0230(17) 0.0173(17) 0.0004(14) 0.0040(15) -0.0013(15)
C21 0.032(2) 0.036(2) 0.0217(19) 0.0058(16) 0.0052(16) -0.0011(17)
C22 0.032(2) 0.047(2) 0.0184(19) 0.0000(17) -0.0039(16) -0.0068(19)
C23 0.055(3) 0.030(2) 0.027(2) -0.0022(16) 0.019(2) 0.0031(19)
N3 0.084(3) 0.040(2) 0.051(3) -0.0039(19) 0.027(2) 0.000(2)
C24 0.048(3) 0.038(2) 0.023(2) 0.0003(17) 0.0148(18) 0.007(2)
C25 0.047(3) 0.036(2) 0.033(2) -0.0028(17) 0.015(2) 0.000(2)

loop_
_atom_type_symbol
_atom_type_description
_atom_type_scat_dispersion_real
_atom_type_scat_dispersion_imag
_atom_type_scat_source
C C 0.0033 0.0016 'International Tables Vol C Tables 4.2.6.8 and 6.1.1.4'
H H 0.0000 0.0000 'International Tables Vol C Tables 4.2.6.8 and 6.1.1.4'
N N 0.0061 0.0033 'International Tables Vol C Tables 4.2.6.8 and 6.1.1.4'
Fe Fe 0.3463 0.8444 'International Tables Vol C Tables 4.2.6.8 and 6.1.1.4'
Se Se -0.0929 2.2259 'International Tables Vol C Tables 4.2.6.8 and 6.1.1.4'

loop_
_geom_angle_atom_site_label_1
_geom_angle_atom_site_label_2
_geom_angle_atom_site_label_3
_geom_angle
_geom_angle_site_symmetry_1
_geom_angle_site_symmetry_3
C1 Se1 Fe1 110.60(10) . .
C7 Se2 Fe1 107.81(10) . .
Se1 Fe1 Se1 93.68(3) 2 .
Se2 Fe1 Se1 113.272(12) . 2
Se2 Fe1 Se1 119.150(12) 2 2
Se2 Fe1 Se1 119.150(12) . .
Se2 Fe1 Se1 113.272(12) 2 .
Se2 Fe1 Se2 99.69(3) . 2
C2 C1 Se1 119.7(3) . .
C2 C1 C6 118.3(3) . .
C6 C1 Se1 122.0(3) . .
C3 C2 C1 120.8(3) . .
C2 C3 C4 120.9(4) . .
C5 C4 C3 118.5(4) . .
C4 C5 C6 121.2(4) . .
C5 C6 C1 120.2(3) . .
C8 C7 Se2 119.6(3) . .
C8 C7 C12 118.0(3) . .
C12 C7 Se2 122.4(3) . .
C9 C8 C7 121.3(4) . .
C8 C9 C10 120.5(4) . .
C9 C10 C11 118.8(4) . .
C10 C11 C12 121.3(4) . .
C11 C12 C7 120.0(4) . .
C13 N1 C14 107.4(3) . .
C13 N1 C16 125.5(3) . .
C14 N1 C16 126.9(3) . .
C13 N2 C15 107.1(3) . .
C13 N2 C20 127.5(3) . .
C15 N2 C20 125.4(3) . .
N1 C13 N2 110.2(3) . .
C15 C14 N1 107.6(3) . .
C14 C15 N2 107.7(3) . .
N1 C16 C17 108.8(3) . .
N1 C16 C18 107.2(3) . .
N1 C16 C19 108.9(3) . .
C18 C16 C17 110.9(3) . .
C19 C16 C17 109.8(3) . .
C19 C16 C18 111.1(3) . .
N2 C20 C21 108.4(3) . .
N2 C20 C22 107.4(3) . .
N2 C20 C23 109.1(3) . .
C22 C20 C21 110.8(3) . .
C22 C20 C23 110.6(3) . .
C23 C20 C21 110.5(3) . .
N3 C24 C25 179.5(6) . .

loop_
_geom_bond_atom_site_label_1
_geom_bond_atom_site_label_2
_geom_bond_distance
_geom_bond_site_symmetry_2
Se1 Fe1 2.4559(5) .
Se1 C1 1.917(3) .
Se2 Fe1 2.4522(5) .
Se2 C7 1.915(4) .
Fe1 Se1 2.4559(5) 2
Fe1 Se2 2.4522(5) 2
C1 C2 1.390(5) .
C1 C6 1.391(5) .
C2 C3 1.382(5) .
C3 C4 1.382(6) .
C4 C5 1.378(6) .
C5 C6 1.387(5) .
C7 C8 1.396(5) .
C7 C12 1.400(5) .
C8 C9 1.379(6) .
C9 C10 1.381(6) .
C10 C11 1.383(6) .
C11 C12 1.387(5) .
N1 C13 1.325(4) .
N1 C14 1.374(4) .
N1 C16 1.503(4) .
N2 C13 1.328(4) .
N2 C15 1.376(4) .
N2 C20 1.502(4) .
C14 C15 1.342(5) .
C16 C17 1.522(5) .
C16 C18 1.519(5) .
C16 C19 1.516(5) .
C20 C21 1.521(5) .
C20 C22 1.516(5) .
C20 C23 1.519(4) .
N3 C24 1.133(5) .
C24 C25 1.446(5) .
